data_4502379
loop_
_publ_author_name
'Chai, Xiao-Chuan'
'Sun, Yan-Qiong'
'Lei, Ran'
'Chen, Yi-Ping'
'Zhang, Shuai'
'Cao, Yan-Ning'
'Zhang, Han-Hui'

_publ_section_title
;
 A Series of Lanthanide Frameworks with a Flexible
 Ligand,N,N&#x2032;-Diacetic Acid Imidazolium, in Different Coordination
 Modes
;
_journal_issue 2
_journal_name_full 'Crystal Growth &amp; Design'
_journal_page_first 658
_journal_paper_doi 10.1021/cg901075r
_journal_volume 10
_journal_year 2010
_chemical_formula_sum 'C14 H24 N5 Nd O16'
_chemical_formula_weight 662.62
_chemical_name_systematic
;
 ?
;
_space_group_IT_number 2
_symmetry_cell_setting triclinic
_symmetry_space_group_name_Hall '-P 1'
_symmetry_space_group_name_H-M 'P -1'
_atom_sites_solution_hydrogens geom
_atom_sites_solution_primary direct
_atom_sites_solution_secondary difmap
_audit_creation_method SHELXL-97
_cell_angle_alpha 81.02(3)
_cell_angle_beta 74.79(3)
_cell_angle_gamma 79.69(3)
_cell_formula_units_Z 2
_cell_length_a 8.5690(17)
_cell_length_b 10.862(2)
_cell_length_c 13.422(3)
_cell_measurement_reflns_used 3944
_cell_measurement_temperature 293(2)
_cell_measurement_theta_max 27.4816
_cell_measurement_theta_min 3.1668
_cell_volume 1178.2(5)
_computing_cell_refinement CrystalClear
_computing_data_collection 'CrystalClear (Rigaku, 2007)'
_computing_data_reduction CrystalClear
_computing_molecular_graphics 'SHELXTL (Sheldrick, 2001)'
_computing_publication_material SHELXTL
_computing_structure_refinement 'SHELXL-97 (Sheldrick, 1997)'
_computing_structure_solution 'SHELXS-97 (Sheldrick, 1997)'
_diffrn_ambient_temperature 293(2)
_diffrn_measured_fraction_theta_full 0.961
_diffrn_measured_fraction_theta_max 0.961
_diffrn_measurement_device_type 'Rigaku Saturn724 CCD area detector'
_diffrn_measurement_method '\w scan'
_diffrn_radiation_monochromator graphite
_diffrn_radiation_source 'fine-focus sealed tube'
_diffrn_radiation_type MoK\a
_diffrn_radiation_wavelength 0.71073
_diffrn_reflns_av_R_equivalents 0.0375
_diffrn_reflns_av_sigmaI/netI 0.0397
_diffrn_reflns_limit_h_max 10
_diffrn_reflns_limit_h_min -11
_diffrn_reflns_limit_k_max 13
_diffrn_reflns_limit_k_min -14
_diffrn_reflns_limit_l_max 12
_diffrn_reflns_limit_l_min -17
_diffrn_reflns_number 9457
_diffrn_reflns_theta_full 27.40
_diffrn_reflns_theta_max 27.40
_diffrn_reflns_theta_min 3.17
_exptl_absorpt_coefficient_mu 2.291
_exptl_absorpt_correction_T_max 0.709
_exptl_absorpt_correction_T_min 0.583
_exptl_absorpt_correction_type multi-scan
_exptl_crystal_colour Purple
_exptl_crystal_density_diffrn 1.868
_exptl_crystal_density_method 'not measured'
_exptl_crystal_description Block
_exptl_crystal_F_000 662
_exptl_crystal_size_max 0.36
_exptl_crystal_size_mid 0.20
_exptl_crystal_size_min 0.15
_refine_diff_density_max 4.767
_refine_diff_density_min -1.850
_refine_diff_density_rms 0.204
_refine_ls_extinction_method none
_refine_ls_goodness_of_fit_ref 1.075
_refine_ls_hydrogen_treatment mixed
_refine_ls_matrix_type full
_refine_ls_number_parameters 336
_refine_ls_number_reflns 5145
_refine_ls_number_restraints 9
_refine_ls_restrained_S_all 1.074
_refine_ls_R_factor_all 0.0576
_refine_ls_R_factor_gt 0.0573
_refine_ls_shift/su_max 0.000
_refine_ls_shift/su_mean 0.000
_refine_ls_structure_factor_coef Fsqd
_refine_ls_weighting_details 'calc w=1/[\s^2^(Fo^2^)+(0.0657P)^2^+14.2888P] where P=(Fo^2^+2Fc^2^)/3'
_refine_ls_weighting_scheme calc
_refine_ls_wR_factor_gt 0.1492
_refine_ls_wR_factor_ref 0.1494
_reflns_number_gt 5102
_reflns_number_total 5145
_reflns_threshold_expression >2sigma(I)
_cod_data_source_file cg901075r_si_002.cif
_cod_data_source_block 5
_cod_depositor_comments
;
The following automatic conversions were performed:

'_symmetry_cell_setting' value 'Triclinic' changed to 'triclinic'
according to /home/saulius/struct/CIF-dictionaries/cif_core.dic
dictionary named 'cif_core.dic' version 2.4.2 from
2011-04-26.

'_exptl_absorpt_correction_type' value 'Multi-Scan'
changed to 'multi-scan' according to
/home/saulius/struct/CIF-dictionaries/cif_core.dic dictionary named
'cif_core.dic' version 2.4.2 from 2011-04-26.

Automatic conversion script
Id: cif_fix_values 1715 2011-07-08 13:25:40Z adriana 
;
_cod_original_cell_volume 1178.2(4)
_cod_original_sg_symbol_H-M P-1
_cod_database_code 4502379

loop_
_symmetry_equiv_pos_as_xyz
'x, y, z'
'-x, -y, -z'

loop_
_atom_site_label
_atom_site_type_symbol
_atom_site_fract_x
_atom_site_fract_y
_atom_site_fract_z
_atom_site_U_iso_or_equiv
_atom_site_adp_type
_atom_site_occupancy
_atom_site_symmetry_multiplicity
_atom_site_calc_flag
_atom_site_refinement_flags
Nd1 Nd 0.25230(4) 1.00670(3) 0.48616(3) 0.01876(13) Uani 1 1 d .
O1 O 0.3485(8) 1.1464(6) 0.3412(5) 0.0455(15) Uani 1 1 d .
O2 O 0.3287(9) 1.2454(10) 0.1869(6) 0.075(3) Uani 1 1 d .
O3 O 1.0973(11) 1.1554(14) -0.0165(7) 0.111(5) Uani 1 1 d .
O4 O 1.1792(9) 1.1154(8) -0.1796(5) 0.0564(18) Uani 1 1 d .
O5 O 0.0105(6) 0.8808(4) 0.5364(4) 0.0255(10) Uani 1 1 d .
O6 O 0.2437(6) 0.7712(4) 0.5590(4) 0.0274(10) Uani 1 1 d .
O7 O 0.2267(6) 0.2191(4) 0.5554(4) 0.0298(11) Uani 1 1 d .
O8 O 0.4605(6) 0.0973(4) 0.5564(4) 0.0290(11) Uani 1 1 d .
O9 O 0.3542(17) 0.4727(10) 0.3501(8) 0.108(4) Uani 1 1 d .
O10 O 0.1817(12) 0.6417(10) 0.3589(7) 0.083(3) Uani 1 1 d .
O11 O 0.3798(13) 0.6130(11) 0.2221(7) 0.090(3) Uani 1 1 d .
O12 O 0.2518(7) 0.9025(6) 0.3362(4) 0.0375(12) Uani 1 1 d D
HW12 H 0.263(13) 0.947(7) 0.278(4) 0.056 Uiso 1 1 d D
HB12 H 0.209(13) 0.839(6) 0.334(7) 0.056 Uiso 1 1 d D
O13 O 0.1393(9) 0.9950(6) 0.6745(4) 0.0428(14) Uani 1 1 d D
HW13 H 0.147(13) 1.057(7) 0.705(7) 0.064 Uiso 1 1 d D
HB13 H 0.065(10) 0.955(9) 0.715(6) 0.064 Uiso 1 1 d D
O14 O 0.0301(9) 0.1773(7) 0.1935(5) 0.0531(17) Uani 1 1 d D
HW14 H 0.011(15) 0.181(11) 0.134(5) 0.080 Uiso 1 1 d D
HB14 H 0.104(12) 0.114(8) 0.199(9) 0.080 Uiso 1 1 d D
O15 O 0.637(2) 0.7228(17) 0.0249(14) 0.161(6) Uiso 1 1 d .
O16 O 0.495(3) 0.090(2) 0.837(2) 0.109(5) Uiso 0.50 1 d P
O16' O 0.585(3) 0.056(3) 0.866(2) 0.109(5) Uiso 0.50 1 d P
N1 N 0.6535(9) 1.2669(9) 0.1304(6) 0.0461(18) Uani 1 1 d .
N2 N 0.7900(10) 1.2473(9) -0.0273(6) 0.052(2) Uani 1 1 d .
N3 N 0.1077(8) 0.5576(5) 0.6442(5) 0.0280(12) Uani 1 1 d .
N4 N 0.2957(8) 0.3994(5) 0.6515(5) 0.0287(13) Uani 1 1 d .
N5 N 0.2986(12) 0.5732(10) 0.3102(7) 0.058(2) Uani 1 1 d .
C1 C 0.4022(10) 1.2029(8) 0.2550(6) 0.0370(17) Uani 1 1 d .
C2 C 0.5744(11) 1.2275(13) 0.2384(7) 0.057(3) Uani 1 1 d .
H2A H 0.5744 1.2937 0.2814 0.069 Uiso 1 1 calc R
H2B H 0.6401 1.1498 0.2632 0.069 Uiso 1 1 calc R
C3 C 0.7386(11) 1.1852(10) 0.0650(7) 0.049(2) Uani 1 1 d .
H3 H 0.7591 1.0965 0.0819 0.058 Uiso 1 1 calc R
C4 C 0.6509(13) 1.3840(11) 0.0778(8) 0.057(3) Uani 1 1 d .
H4 H 0.5977 1.4600 0.1057 0.068 Uiso 1 1 calc R
C5 C 0.7353(14) 1.3742(12) -0.0190(9) 0.062(3) Uani 1 1 d .
H5 H 0.7548 1.4416 -0.0729 0.075 Uiso 1 1 calc R
C6 C 0.8987(12) 1.1918(13) -0.1169(7) 0.061(3) Uani 1 1 d .
H6A H 0.9011 1.2537 -0.1796 0.073 Uiso 1 1 calc R
H6B H 0.8562 1.1173 -0.1279 0.073 Uiso 1 1 calc R
C7 C 1.0736(12) 1.1517(11) -0.1019(7) 0.050(2) Uani 1 1 d .
C8 C 0.0942(8) 0.7764(6) 0.5650(5) 0.0221(12) Uani 1 1 d .
C9 C 0.0057(9) 0.6651(6) 0.6015(7) 0.0330(16) Uani 1 1 d .
H9A H -0.0947 0.6879 0.6555 0.040 Uiso 1 1 calc R
H9B H -0.0272 0.6411 0.5426 0.040 Uiso 1 1 calc R
C10 C 0.2208(9) 0.4789(6) 0.5869(6) 0.0277(14) Uani 1 1 d .
H10A H 0.2436 0.4794 0.5137 0.033 Uiso 1 1 calc R
C11 C 0.1148(12) 0.5280(8) 0.7461(6) 0.042(2) Uani 1 1 d .
H11A H 0.0493 0.5704 0.8030 0.050 Uiso 1 1 calc R
C12 C 0.2308(12) 0.4285(8) 0.7509(7) 0.043(2) Uani 1 1 d .
H12 H 0.2620 0.3861 0.8116 0.051 Uiso 1 1 calc R
C13 C 0.4239(9) 0.2950(7) 0.6188(7) 0.0372(18) Uani 1 1 d .
H13A H 0.4662 0.2531 0.6794 0.045 Uiso 1 1 calc R
H13B H 0.5154 0.3288 0.5662 0.045 Uiso 1 1 calc R
C14 C 0.3636(8) 0.1997(6) 0.5739(6) 0.0238(13) Uani 1 1 d .

loop_
_atom_site_aniso_label
_atom_site_aniso_U_11
_atom_site_aniso_U_22
_atom_site_aniso_U_33
_atom_site_aniso_U_23
_atom_site_aniso_U_13
_atom_site_aniso_U_12
Nd1 0.01446(18) 0.01504(18) 0.0269(2) -0.00345(12) -0.00730(12) 0.00191(12)
O1 0.056(4) 0.034(3) 0.037(3) 0.003(2) 0.002(3) -0.007(3)
O2 0.049(4) 0.133(8) 0.050(4) 0.013(5) -0.019(3) -0.037(5)
O3 0.055(5) 0.237(14) 0.052(5) -0.067(7) -0.014(4) -0.004(7)
O4 0.048(4) 0.076(5) 0.045(4) -0.027(3) -0.002(3) -0.007(4)
O5 0.022(2) 0.012(2) 0.044(3) -0.0040(18) -0.014(2) 0.0041(18)
O6 0.017(2) 0.018(2) 0.046(3) -0.004(2) -0.010(2) 0.0036(18)
O7 0.022(2) 0.019(2) 0.051(3) -0.016(2) -0.014(2) 0.0089(19)
O8 0.016(2) 0.013(2) 0.060(3) -0.021(2) -0.010(2) 0.0076(18)
O9 0.157(11) 0.064(6) 0.078(7) -0.008(5) 0.002(7) 0.004(7)
O10 0.074(6) 0.090(7) 0.073(6) -0.022(5) 0.002(5) 0.002(5)
O11 0.092(7) 0.118(9) 0.051(5) -0.005(5) -0.008(5) -0.007(6)
O12 0.040(3) 0.036(3) 0.038(3) -0.016(2) -0.010(2) 0.000(3)
O13 0.063(4) 0.038(3) 0.031(3) -0.010(2) -0.004(3) -0.024(3)
O14 0.049(4) 0.065(5) 0.046(4) -0.003(3) -0.009(3) -0.018(3)
N1 0.031(4) 0.072(6) 0.034(4) -0.006(3) -0.005(3) -0.009(4)
N2 0.038(4) 0.069(6) 0.044(4) -0.012(4) -0.002(3) -0.006(4)
N3 0.030(3) 0.013(3) 0.039(3) 0.000(2) -0.010(2) 0.002(2)
N4 0.026(3) 0.018(3) 0.042(3) -0.014(2) -0.010(2) 0.008(2)
N5 0.064(6) 0.065(6) 0.050(5) -0.007(4) -0.017(4) -0.018(5)
C1 0.038(4) 0.033(4) 0.039(4) -0.006(3) -0.007(3) -0.003(3)
C2 0.029(4) 0.105(9) 0.034(4) 0.005(5) -0.009(3) -0.009(5)
C3 0.036(5) 0.059(6) 0.047(5) -0.007(4) -0.005(4) -0.002(4)
C4 0.051(6) 0.064(7) 0.053(6) -0.011(5) -0.003(4) -0.016(5)
C5 0.061(7) 0.071(8) 0.052(6) 0.000(5) -0.007(5) -0.020(6)
C6 0.044(5) 0.101(9) 0.036(5) -0.020(5) -0.006(4) -0.002(6)
C7 0.043(5) 0.070(7) 0.040(5) -0.020(4) -0.003(4) -0.011(5)
C8 0.019(3) 0.011(3) 0.036(3) -0.005(2) -0.009(2) 0.004(2)
C9 0.024(3) 0.015(3) 0.060(5) 0.000(3) -0.014(3) 0.001(3)
C10 0.026(3) 0.020(3) 0.036(4) -0.005(3) -0.008(3) 0.003(3)
C11 0.054(5) 0.028(4) 0.034(4) -0.006(3) -0.007(4) 0.013(4)
C12 0.060(6) 0.026(4) 0.040(4) -0.005(3) -0.020(4) 0.011(4)
C13 0.021(3) 0.028(4) 0.065(5) -0.020(4) -0.016(3) 0.010(3)
C14 0.016(3) 0.014(3) 0.041(4) -0.011(3) -0.006(3) 0.003(2)

loop_
_atom_type_symbol
_atom_type_description
_atom_type_scat_dispersion_real
_atom_type_scat_dispersion_imag
_atom_type_scat_source
C C 0.0033 0.0016 'International Tables Vol C Tables 4.2.6.8 and 6.1.1.4'
N N 0.0061 0.0033 'International Tables Vol C Tables 4.2.6.8 and 6.1.1.4'
Nd Nd -0.1943 3.0179 'International Tables Vol C Tables 4.2.6.8 and 6.1.1.4'
O O 0.0106 0.0060 'International Tables Vol C Tables 4.2.6.8 and 6.1.1.4'
H H 0.0000 0.0000 'International Tables Vol C Tables 4.2.6.8 and 6.1.1.4'

loop_
_geom_angle_atom_site_label_1
_geom_angle_atom_site_label_2
_geom_angle_atom_site_label_3
_geom_angle
_geom_angle_site_symmetry_1
_geom_angle_site_symmetry_3
O1 Nd1 O5 81.9(2) . 2_576
O1 Nd1 O13 142.1(2) . .
O5 Nd1 O13 88.4(2) 2_576 .
O1 Nd1 O12 75.2(2) . .
O5 Nd1 O12 84.72(18) 2_576 .
O13 Nd1 O12 140.4(2) . .
O1 Nd1 O8 82.5(2) . 2_666
O5 Nd1 O8 160.36(19) 2_576 2_666
O13 Nd1 O8 111.3(2) . 2_666
O12 Nd1 O8 79.81(18) . 2_666
O1 Nd1 O5 132.8(2) . .
O5 Nd1 O5 62.91(18) 2_576 .
O13 Nd1 O5 70.81(18) . .
O12 Nd1 O5 71.34(19) . .
O8 Nd1 O5 122.00(15) 2_666 .
O1 Nd1 O7 74.3(2) . 1_565
O5 Nd1 O7 75.26(15) 2_576 1_565
O13 Nd1 O7 67.77(19) . 1_565
O12 Nd1 O7 145.48(19) . 1_565
O8 Nd1 O7 111.69(15) 2_666 1_565
O5 Nd1 O7 120.69(16) . 1_565
O1 Nd1 O6 145.21(19) . .
O5 Nd1 O6 113.36(15) 2_576 .
O13 Nd1 O6 71.84(19) . .
O12 Nd1 O6 75.37(19) . .
O8 Nd1 O6 74.34(16) 2_666 .
O5 Nd1 O6 50.44(14) . .
O7 Nd1 O6 138.44(18) 1_565 .
O1 Nd1 O8 80.8(2) . 1_565
O5 Nd1 O8 125.25(15) 2_576 1_565
O13 Nd1 O8 75.23(19) . 1_565
O12 Nd1 O8 138.27(18) . 1_565
O8 Nd1 O8 63.40(17) 2_666 1_565
O5 Nd1 O8 144.90(18) . 1_565
O7 Nd1 O8 50.08(14) 1_565 1_565
O6 Nd1 O8 110.19(16) . 1_565
O1 Nd1 C14 76.2(2) . 1_565
O5 Nd1 C14 99.79(16) 2_576 1_565
O13 Nd1 C14 69.5(2) . 1_565
O12 Nd1 C14 150.1(2) . 1_565
O8 Nd1 C14 87.98(16) 2_666 1_565
O5 Nd1 C14 136.92(17) . 1_565
O7 Nd1 C14 24.57(16) 1_565 1_565
O6 Nd1 C14 127.41(18) . 1_565
O8 Nd1 C14 25.51(15) 1_565 1_565
O1 Nd1 C8 146.3(2) . .
O5 Nd1 C8 88.52(17) 2_576 .
O13 Nd1 C8 69.16(19) . .
O12 Nd1 C8 71.7(2) . .
O8 Nd1 C8 97.94(17) 2_666 .
O5 Nd1 C8 25.60(15) . .
O7 Nd1 C8 134.11(18) 1_565 .
O6 Nd1 C8 24.84(16) . .
O8 Nd1 C8 129.65(18) 1_565 .
C14 Nd1 C8 137.49(19) 1_565 .
C1 O1 Nd1 169.0(6) . .
C8 O5 Nd1 148.0(4) . 2_576
C8 O5 Nd1 94.9(4) . .
Nd1 O5 Nd1 117.09(18) 2_576 .
C8 O6 Nd1 94.6(4) . .
C14 O7 Nd1 95.6(4) . 1_545
C14 O8 Nd1 146.7(4) . 2_666
C14 O8 Nd1 92.6(4) . 1_545
Nd1 O8 Nd1 116.60(17) 2_666 1_545
Nd1 O12 HW12 117(6) . .
Nd1 O12 HB12 130(6) . .
HW12 O12 HB12 109(3) . .
Nd1 O13 HW13 117(6) . .
Nd1 O13 HB13 132(7) . .
HW13 O13 HB13 107(3) . .
HW14 O14 HB14 107(3) . .
C3 N1 C4 108.2(8) . .
C3 N1 C2 122.5(10) . .
C4 N1 C2 129.3(9) . .
C3 N2 C5 107.4(8) . .
C3 N2 C6 125.1(10) . .
C5 N2 C6 127.1(10) . .
C10 N3 C11 108.9(6) . .
C10 N3 C9 124.3(7) . .
C11 N3 C9 126.5(7) . .
C10 N4 C12 109.6(6) . .
C10 N4 C13 123.9(7) . .
C12 N4 C13 126.5(7) . .
O9 N5 O10 121.7(11) . .
O9 N5 O11 116.7(11) . .
O10 N5 O11 120.8(11) . .
O2 C1 O1 127.7(9) . .
O2 C1 C2 118.6(8) . .
O1 C1 C2 113.5(8) . .
N1 C2 C1 114.4(7) . .
N1 C2 H2A 108.7 . .
C1 C2 H2A 108.7 . .
N1 C2 H2B 108.7 . .
C1 C2 H2B 108.7 . .
H2A C2 H2B 107.6 . .
N2 C3 N1 108.9(9) . .
N2 C3 H3 125.6 . .
N1 C3 H3 125.6 . .
C5 C4 N1 108.2(11) . .
C5 C4 H4 125.9 . .
N1 C4 H4 125.9 . .
C4 C5 N2 107.3(10) . .
C4 C5 H5 126.4 . .
N2 C5 H5 126.4 . .
N2 C6 C7 111.6(8) . .
N2 C6 H6A 109.3 . .
C7 C6 H6A 109.3 . .
N2 C6 H6B 109.3 . .
C7 C6 H6B 109.3 . .
H6A C6 H6B 108.0 . .
O3 C7 O4 125.8(10) . .
O3 C7 C6 118.4(9) . .
O4 C7 C6 115.8(8) . .
O6 C8 O5 120.0(6) . .
O6 C8 C9 123.1(6) . .
O5 C8 C9 116.9(6) . .
O6 C8 Nd1 60.6(3) . .
O5 C8 Nd1 59.5(3) . .
C9 C8 Nd1 176.2(5) . .
N3 C9 C8 111.5(6) . .
N3 C9 H9A 109.3 . .
C8 C9 H9A 109.3 . .
N3 C9 H9B 109.3 . .
C8 C9 H9B 109.3 . .
H9A C9 H9B 108.0 . .
N4 C10 N3 107.2(6) . .
N4 C10 H10A 126.4 . .
N3 C10 H10A 126.4 . .
C12 C11 N3 107.4(7) . .
C12 C11 H11A 126.3 . .
N3 C11 H11A 126.3 . .
C11 C12 N4 106.8(7) . .
C11 C12 H12 126.6 . .
N4 C12 H12 126.6 . .
N4 C13 C14 112.4(6) . .
N4 C13 H13A 109.1 . .
C14 C13 H13A 109.1 . .
N4 C13 H13B 109.1 . .
C14 C13 H13B 109.1 . .
H13A C13 H13B 107.9 . .
O7 C14 O8 121.7(6) . .
O7 C14 C13 121.7(6) . .
O8 C14 C13 116.5(6) . .
O7 C14 Nd1 59.8(3) . 1_545
O8 C14 Nd1 61.9(3) . 1_545
C13 C14 Nd1 178.5(5) . 1_545

loop_
_geom_bond_atom_site_label_1
_geom_bond_atom_site_label_2
_geom_bond_distance
_geom_bond_site_symmetry_2
Nd1 O1 2.335(6) .
Nd1 O5 2.432(4) 2_576
Nd1 O13 2.450(6) .
Nd1 O12 2.460(5) .
Nd1 O8 2.476(5) 2_666
Nd1 O5 2.571(5) .
Nd1 O7 2.572(5) 1_565
Nd1 O6 2.599(5) .
Nd1 O8 2.615(5) 1_565
Nd1 C14 2.961(7) 1_565
Nd1 C8 2.975(7) .
O1 C1 1.236(10) .
O2 C1 1.229(11) .
O3 C7 1.223(12) .
O4 C7 1.252(11) .
O5 C8 1.290(7) .
O5 Nd1 2.432(4) 2_576
O6 C8 1.254(8) .
O7 C14 1.237(8) .
O7 Nd1 2.572(5) 1_545
O8 C14 1.276(7) .
O8 Nd1 2.476(4) 2_666
O8 Nd1 2.615(5) 1_545
O9 N5 1.213(14) .
O10 N5 1.235(13) .
O11 N5 1.259(12) .
O12 HW12 0.84(2) .
O12 HB12 0.85(2) .
O13 HW13 0.86(2) .
O13 HB13 0.85(2) .
O14 HW14 0.86(2) .
O14 HB14 0.85(2) .
O16 O16' 0.95(3) .
N1 C3 1.329(12) .
N1 C4 1.354(14) .
N1 C2 1.462(11) .
N2 C3 1.320(13) .
N2 C5 1.385(15) .
N2 C6 1.454(12) .
N3 C10 1.334(9) .
N3 C11 1.371(10) .
N3 C9 1.464(8) .
N4 C10 1.330(9) .
N4 C12 1.366(10) .
N4 C13 1.463(8) .
C1 C2 1.500(12) .
C2 H2A 0.9900 .
C2 H2B 0.9900 .
C3 H3 0.9500 .
C4 C5 1.321(15) .
C4 H4 0.9500 .
C5 H5 0.9500 .
C6 C7 1.540(14) .
C6 H6A 0.9900 .
C6 H6B 0.9900 .
C8 C9 1.491(9) .
C9 H9A 0.9900 .
C9 H9B 0.9900 .
C10 H10A 0.9500 .
C11 C12 1.337(11) .
C11 H11A 0.9500 .
C12 H12 0.9500 .
C13 C14 1.501(10) .
C13 H13A 0.9900 .
C13 H13B 0.9900 .
C14 Nd1 2.961(7) 1_545
